data_4324719
loop_
_publ_author_name
'Fubin Han'
'Qiaoqiao Teng'
'Yong Zhang'
'Yaorong Wang'
'Qi Shen'

_publ_contact_author_email qshen@suda.edu.cn
_publ_contact_author_fax 86-512-65880305
_publ_contact_author_name 'Dr. Qi Shen'
_publ_contact_author_phone 86-512-65880306
_publ_section_title
;
 Influence of Schiff Base and Lanthanide Metals on the Synthesis,
 Stability, and Reactivity of Monoamido Lanthanide Complexes Bearing Two
 Schiff Bases
;
_journal_name_full 'Inorganic Chemistry'
_journal_page_first 2634
_journal_page_last 2643
_journal_paper_doi 10.1021/ic102529d
_journal_volume 50
_journal_year 2011
_chemical_absolute_configuration ad
_chemical_formula_sum 'C60 H94 La N3 O2 Si2'
_chemical_formula_weight 1084.47
_chemical_name_systematic
; 
 ? 
;
_space_group_IT_number 96
_symmetry_cell_setting tetragonal
_symmetry_Int_Tables_number 96
_symmetry_space_group_name_Hall 'P 4nw 2abw'
_symmetry_space_group_name_H-M 'P 43 21 2'
_atom_sites_solution_hydrogens geom
_atom_sites_solution_primary direct
_atom_sites_solution_secondary difmap
_audit_creation_method SHELXL-97
_cell_angle_alpha 90.00
_cell_angle_beta 90.00
_cell_angle_gamma 90.00
_cell_formula_units_Z 4
_cell_length_a 12.6732(7)
_cell_length_b 12.6732(7)
_cell_length_c 38.391(3)
_cell_measurement_reflns_used 18631
_cell_measurement_temperature 223(2)
_cell_measurement_theta_max 27.5
_cell_measurement_theta_min 3.1
_cell_volume 6166.0(7)
_computing_cell_refinement CrystalClear
_computing_data_collection CrystalClear
_computing_data_reduction CrystalStructure
_computing_structure_refinement 'SHELXL-97 (Sheldrick, 1997)'
_computing_structure_solution 'SHELXS-97 (Sheldrick, 1990)'
_diffrn_ambient_temperature 223(2)
_diffrn_detector_area_resol_mean 14.63
_diffrn_measured_fraction_theta_full 0.996
_diffrn_measured_fraction_theta_max 0.996
_diffrn_measurement_device_type 'Rigaku Saturn'
_diffrn_measurement_method \w
_diffrn_radiation_monochromator graphite
_diffrn_radiation_source 'fine-focus sealed tube'
_diffrn_radiation_type MoK\a
_diffrn_radiation_wavelength 0.71075
_diffrn_reflns_av_R_equivalents 0.0969
_diffrn_reflns_av_sigmaI/netI 0.0937
_diffrn_reflns_limit_h_max 15
_diffrn_reflns_limit_h_min -11
_diffrn_reflns_limit_k_max 14
_diffrn_reflns_limit_k_min -14
_diffrn_reflns_limit_l_max 43
_diffrn_reflns_limit_l_min -46
_diffrn_reflns_number 21496
_diffrn_reflns_theta_full 25.50
_diffrn_reflns_theta_max 25.50
_diffrn_reflns_theta_min 3.10
_exptl_absorpt_coefficient_mu 0.771
_exptl_absorpt_correction_T_max 0.863
_exptl_absorpt_correction_T_min 0.602
_exptl_absorpt_correction_type multi-scan
_exptl_absorpt_process_details 'Jacobson, R. (1998) Private communication'
_exptl_crystal_colour yellow
_exptl_crystal_density_diffrn 1.168
_exptl_crystal_description chip
_exptl_crystal_F_000 2304
_exptl_crystal_size_max 0.40
_exptl_crystal_size_mid 0.30
_exptl_crystal_size_min 0.20
_refine_diff_density_max 0.743
_refine_diff_density_min -0.689
_refine_diff_density_rms 0.081
_refine_ls_abs_structure_details 'Flack H D (1983), Acta Cryst. A39, 876-881'
_refine_ls_abs_structure_Flack 0.05(3)
_refine_ls_extinction_method none
_refine_ls_goodness_of_fit_ref 1.098
_refine_ls_hydrogen_treatment constr
_refine_ls_matrix_type full
_refine_ls_number_parameters 322
_refine_ls_number_reflns 5734
_refine_ls_number_restraints 0
_refine_ls_restrained_S_all 1.098
_refine_ls_R_factor_all 0.0738
_refine_ls_R_factor_gt 0.0582
_refine_ls_shift/su_max 0.000
_refine_ls_shift/su_mean 0.000
_refine_ls_structure_factor_coef Fsqd
_refine_ls_weighting_details 'calc w=1/[\s^2^(Fo^2^)+(0.0501P)^2^+0.3461P] where P=(Fo^2^+2Fc^2^)/3'
_refine_ls_weighting_scheme calc
_refine_ls_wR_factor_gt 0.1244
_refine_ls_wR_factor_ref 0.1394
_reflns_number_gt 4868
_reflns_number_total 5734
_reflns_threshold_expression >2sigma(I)
_cod_data_source_file ic102529d_si_001_08.cif
_cod_data_source_block complex8
_cod_original_cell_volume 6166.1(6)
_cod_database_code 4324719

loop_
_symmetry_equiv_pos_as_xyz
'x, y, z'
'-y+1/2, x+1/2, z+3/4'
'-x, -y, z+1/2'
'y+1/2, -x+1/2, z+1/4'
'-x+1/2, y+1/2, -z+3/4'
'y, x, -z'
'x+1/2, -y+1/2, -z+1/4'
'-y, -x, -z+1/2'

loop_
_atom_site_label
_atom_site_type_symbol
_atom_site_fract_x
_atom_site_fract_y
_atom_site_fract_z
_atom_site_U_iso_or_equiv
_atom_site_adp_type
_atom_site_occupancy
_atom_site_symmetry_multiplicity
_atom_site_calc_flag
_atom_site_refinement_flags
La1 La 0.24180(2) 0.24180(2) 0.0000 0.03094(14) Uani 1 2 d S
Si1 Si 0.46916(17) 0.37801(17) 0.03245(6) 0.0545(6) Uani 1 1 d .
O1 O 0.3132(3) 0.0912(3) 0.02211(11) 0.0398(11) Uani 1 1 d .
N1 N 0.1341(4) 0.1820(4) 0.05603(13) 0.0321(11) Uani 1 1 d .
N2 N 0.3759(4) 0.3759(4) 0.0000 0.0470(19) Uani 1 2 d S
C1 C 0.3220(5) 0.0272(5) 0.04948(16) 0.0365(15) Uani 1 1 d .
C2 C 0.4059(5) -0.0491(5) 0.05219(15) 0.0339(14) Uani 1 1 d .
C3 C 0.4035(5) -0.1168(5) 0.08112(16) 0.0392(15) Uani 1 1 d .
H3 H 0.4567 -0.1683 0.0827 0.047 Uiso 1 1 calc R
C4 C 0.3273(5) -0.1136(5) 0.10803(16) 0.0386(15) Uani 1 1 d .
C5 C 0.2503(6) -0.0401(4) 0.10434(14) 0.0386(14) Uani 1 1 d .
H5 H 0.1971 -0.0363 0.1214 0.046 Uiso 1 1 calc R
C6 C 0.2466(6) 0.0313(4) 0.07602(13) 0.0321(13) Uani 1 1 d .
C7 C 0.1578(5) 0.1043(5) 0.07685(15) 0.0352(15) Uani 1 1 d .
H7 H 0.1101 0.0937 0.0953 0.042 Uiso 1 1 calc R
C8 C 0.0368(5) 0.2326(6) 0.06626(15) 0.0361(15) Uani 1 1 d .
C9 C -0.0607(5) 0.1891(5) 0.05518(16) 0.0387(16) Uani 1 1 d .
C10 C -0.1533(5) 0.2352(6) 0.06819(17) 0.0452(16) Uani 1 1 d .
H10 H -0.2189 0.2069 0.0616 0.054 Uiso 1 1 calc R
C11 C -0.1507(6) 0.3210(6) 0.09036(18) 0.0529(19) Uani 1 1 d .
H11 H -0.2140 0.3482 0.0994 0.063 Uiso 1 1 calc R
C12 C -0.0574(6) 0.3662(6) 0.09916(18) 0.0488(18) Uani 1 1 d .
H12 H -0.0576 0.4276 0.1129 0.059 Uiso 1 1 calc R
C13 C 0.0403(5) 0.3231(5) 0.08813(15) 0.0391(16) Uani 1 1 d .
C14 C -0.0668(5) 0.0962(5) 0.03011(17) 0.0410(16) Uani 1 1 d .
H14 H 0.0055 0.0798 0.0220 0.049 Uiso 1 1 calc R
C15 C -0.1103(7) -0.0011(6) 0.0491(2) 0.065(2) Uani 1 1 d .
H15A H -0.0646 -0.0185 0.0685 0.097 Uiso 1 1 calc R
H15B H -0.1131 -0.0602 0.0330 0.097 Uiso 1 1 calc R
H15C H -0.1807 0.0140 0.0576 0.097 Uiso 1 1 calc R
C16 C -0.1340(6) 0.1215(6) -0.00128(18) 0.0539(17) Uani 1 1 d .
H16A H -0.2076 0.1242 0.0056 0.081 Uiso 1 1 calc R
H16B H -0.1245 0.0672 -0.0188 0.081 Uiso 1 1 calc R
H16C H -0.1131 0.1892 -0.0108 0.081 Uiso 1 1 calc R
C17 C 0.1426(6) 0.3756(6) 0.09695(18) 0.0501(19) Uani 1 1 d .
H17 H 0.1979 0.3205 0.0962 0.060 Uiso 1 1 calc R
C18 C 0.1444(7) 0.4223(7) 0.13316(19) 0.072(3) Uani 1 1 d .
H18A H 0.1005 0.4850 0.1338 0.107 Uiso 1 1 calc R
H18B H 0.2163 0.4411 0.1393 0.107 Uiso 1 1 calc R
H18C H 0.1177 0.3710 0.1497 0.107 Uiso 1 1 calc R
C19 C 0.1726(7) 0.4589(7) 0.07022(19) 0.066(2) Uani 1 1 d .
H19A H 0.1715 0.4281 0.0471 0.100 Uiso 1 1 calc R
H19B H 0.2429 0.4851 0.0752 0.100 Uiso 1 1 calc R
H19C H 0.1226 0.5168 0.0713 0.100 Uiso 1 1 calc R
C20 C 0.4913(5) -0.0593(5) 0.02459(17) 0.0447(17) Uani 1 1 d .
C21 C 0.5745(6) -0.1419(6) 0.03432(19) 0.062(2) Uani 1 1 d .
H21A H 0.6069 -0.1229 0.0563 0.092 Uiso 1 1 calc R
H21B H 0.6281 -0.1447 0.0163 0.092 Uiso 1 1 calc R
H21C H 0.5411 -0.2105 0.0365 0.092 Uiso 1 1 calc R
C22 C 0.5511(6) 0.0453(6) 0.01867(19) 0.0523(19) Uani 1 1 d .
H22A H 0.5014 0.0999 0.0120 0.078 Uiso 1 1 calc R
H22B H 0.6027 0.0359 0.0003 0.078 Uiso 1 1 calc R
H22C H 0.5867 0.0657 0.0400 0.078 Uiso 1 1 calc R
C23 C 0.4414(6) -0.0964(6) -0.01022(17) 0.0530(19) Uani 1 1 d .
H23A H 0.4042 -0.1624 -0.0065 0.079 Uiso 1 1 calc R
H23B H 0.4965 -0.1067 -0.0274 0.079 Uiso 1 1 calc R
H23C H 0.3922 -0.0434 -0.0185 0.079 Uiso 1 1 calc R
C24 C 0.3311(6) -0.1933(6) 0.13784(18) 0.0474(18) Uani 1 1 d .
C25 C 0.4412(7) -0.1964(8) 0.1536(2) 0.093(3) Uani 1 1 d .
H25A H 0.4910 -0.2214 0.1363 0.140 Uiso 1 1 calc R
H25B H 0.4415 -0.2437 0.1735 0.140 Uiso 1 1 calc R
H25C H 0.4611 -0.1261 0.1611 0.140 Uiso 1 1 calc R
C26 C 0.2997(11) -0.3003(7) 0.1235(3) 0.113(5) Uani 1 1 d .
H26A H 0.2300 -0.2957 0.1132 0.170 Uiso 1 1 calc R
H26B H 0.2988 -0.3517 0.1422 0.170 Uiso 1 1 calc R
H26C H 0.3502 -0.3220 0.1059 0.170 Uiso 1 1 calc R
C27 C 0.2540(7) -0.1658(6) 0.16699(18) 0.074(2) Uani 1 1 d .
H27A H 0.2734 -0.0984 0.1771 0.111 Uiso 1 1 calc R
H27B H 0.2565 -0.2201 0.1848 0.111 Uiso 1 1 calc R
H27C H 0.1831 -0.1614 0.1576 0.111 Uiso 1 1 calc R
C28 C 0.4299(6) 0.2864(7) 0.0694(2) 0.070(3) Uani 1 1 d .
H28A H 0.3694 0.3155 0.0815 0.104 Uiso 1 1 calc R
H28B H 0.4884 0.2791 0.0855 0.104 Uiso 1 1 calc R
H28C H 0.4117 0.2177 0.0600 0.104 Uiso 1 1 calc R
C29 C 0.4926(9) 0.5117(7) 0.0530(2) 0.095(3) Uani 1 1 d .
H29A H 0.5322 0.5558 0.0370 0.143 Uiso 1 1 calc R
H29B H 0.5323 0.5031 0.0744 0.143 Uiso 1 1 calc R
H29C H 0.4253 0.5448 0.0581 0.143 Uiso 1 1 calc R
C30 C 0.6016(6) 0.3315(7) 0.0165(3) 0.085(3) Uani 1 1 d .
H30A H 0.5941 0.2627 0.0057 0.128 Uiso 1 1 calc R
H30B H 0.6500 0.3266 0.0360 0.128 Uiso 1 1 calc R
H30C H 0.6289 0.3813 -0.0004 0.128 Uiso 1 1 calc R

loop_
_atom_site_aniso_label
_atom_site_aniso_U_11
_atom_site_aniso_U_22
_atom_site_aniso_U_33
_atom_site_aniso_U_23
_atom_site_aniso_U_13
_atom_site_aniso_U_12
La1 0.03005(16) 0.03005(16) 0.0327(2) 0.00291(14) -0.00291(14) 0.0015(2)
Si1 0.0426(12) 0.0461(12) 0.0747(14) 0.0072(11) -0.0173(11) -0.0057(9)
O1 0.041(3) 0.039(3) 0.039(2) 0.004(2) 0.001(2) 0.0078(19)
N1 0.029(3) 0.031(3) 0.036(3) 0.003(2) 0.002(2) 0.003(2)
N2 0.040(3) 0.040(3) 0.061(5) 0.009(3) -0.009(3) -0.006(3)
C1 0.036(4) 0.036(4) 0.037(3) -0.015(3) 0.001(3) 0.000(3)
C2 0.031(3) 0.033(3) 0.037(3) -0.018(3) -0.001(3) 0.005(2)
C3 0.042(4) 0.034(4) 0.042(3) -0.004(3) -0.007(3) -0.003(3)
C4 0.043(4) 0.032(3) 0.041(3) 0.014(3) -0.005(3) -0.004(3)
C5 0.039(4) 0.041(3) 0.036(3) 0.004(3) 0.003(3) -0.002(3)
C6 0.035(3) 0.031(3) 0.031(3) -0.009(2) -0.002(3) 0.006(3)
C7 0.042(4) 0.040(4) 0.024(3) -0.016(3) 0.011(3) -0.005(3)
C8 0.032(3) 0.045(4) 0.032(3) 0.007(3) 0.001(3) 0.012(3)
C9 0.038(4) 0.042(4) 0.036(3) 0.018(3) 0.012(3) 0.004(3)
C10 0.032(3) 0.047(4) 0.056(4) 0.007(4) 0.003(3) 0.007(3)
C11 0.044(4) 0.060(5) 0.055(5) 0.001(4) 0.001(4) 0.016(3)
C12 0.056(5) 0.043(4) 0.048(4) -0.005(4) 0.011(4) 0.006(3)
C13 0.045(4) 0.046(4) 0.026(3) 0.000(3) -0.011(3) 0.009(3)
C14 0.032(4) 0.036(4) 0.056(4) 0.007(3) 0.011(3) -0.007(3)
C15 0.080(6) 0.039(4) 0.075(6) -0.011(4) -0.016(5) -0.006(4)
C16 0.058(5) 0.055(5) 0.048(4) -0.009(4) 0.002(4) 0.008(3)
C17 0.049(4) 0.043(4) 0.058(4) -0.026(4) -0.005(4) 0.006(3)
C18 0.076(6) 0.082(6) 0.057(5) -0.008(5) -0.033(5) -0.003(5)
C19 0.072(6) 0.074(6) 0.053(5) -0.017(5) 0.006(5) -0.005(5)
C20 0.043(4) 0.045(4) 0.046(4) -0.007(3) 0.004(3) 0.017(3)
C21 0.055(5) 0.077(6) 0.053(4) -0.005(4) 0.015(4) 0.030(4)
C22 0.053(5) 0.051(5) 0.053(4) 0.003(4) 0.006(4) 0.014(4)
C23 0.060(5) 0.047(4) 0.051(4) -0.008(4) 0.008(4) 0.004(3)
C24 0.052(4) 0.045(4) 0.045(4) 0.025(3) -0.002(4) 0.001(3)
C25 0.066(6) 0.127(8) 0.088(6) 0.072(6) -0.032(5) -0.003(5)
C26 0.205(14) 0.040(5) 0.094(7) 0.020(5) -0.034(8) -0.020(6)
C27 0.090(6) 0.078(5) 0.054(4) 0.038(4) 0.001(5) -0.004(6)
C28 0.064(5) 0.086(7) 0.059(5) 0.029(5) -0.009(4) 0.014(5)
C29 0.111(9) 0.067(7) 0.108(7) -0.016(6) -0.039(7) -0.027(5)
C30 0.032(4) 0.075(6) 0.149(9) 0.026(6) -0.003(5) 0.000(4)

loop_
_atom_type_symbol
_atom_type_description
_atom_type_scat_dispersion_real
_atom_type_scat_dispersion_imag
_atom_type_scat_source
C C 0.0033 0.0016 'International Tables Vol C Tables 4.2.6.8 and 6.1.1.4'
H H 0.0000 0.0000 'International Tables Vol C Tables 4.2.6.8 and 6.1.1.4'
N N 0.0061 0.0033 'International Tables Vol C Tables 4.2.6.8 and 6.1.1.4'
O O 0.0106 0.0060 'International Tables Vol C Tables 4.2.6.8 and 6.1.1.4'
La La -0.2871 2.4523 'International Tables Vol C Tables 4.2.6.8 and 6.1.1.4'
Si Si 0.0817 0.0704 'International Tables Vol C Tables 4.2.6.8 and 6.1.1.4'

loop_
_geom_angle_atom_site_label_1
_geom_angle_atom_site_label_2
_geom_angle_atom_site_label_3
_geom_angle
_geom_angle_site_symmetry_1
_geom_angle_site_symmetry_3
O1 La1 O1 143.7(2) 6 .
O1 La1 N2 108.16(11) 6 .
O1 La1 N2 108.16(11) . .
O1 La1 N1 70.32(15) 6 6
O1 La1 N1 89.12(15) . 6
N2 La1 N1 124.39(11) . 6
O1 La1 N1 89.12(15) 6 .
O1 La1 N1 70.32(15) . .
N2 La1 N1 124.39(11) . .
N1 La1 N1 111.2(2) 6 .
N2 Si1 C30 111.9(3) . .
N2 Si1 C29 115.1(4) . .
C30 Si1 C29 106.0(5) . .
N2 Si1 C28 110.6(3) . .
C30 Si1 C28 106.6(4) . .
C29 Si1 C28 106.2(4) . .
C1 O1 La1 146.9(4) . .
C7 N1 C8 111.4(5) . .
C7 N1 La1 126.4(4) . .
C8 N1 La1 122.1(4) . .
Si1 N2 Si1 120.3(4) 6 .
Si1 N2 La1 119.8(2) 6 .
Si1 N2 La1 119.8(2) . .
O1 C1 C6 119.7(6) . .
O1 C1 C2 121.8(5) . .
C6 C1 C2 118.4(6) . .
C3 C2 C1 116.9(6) . .
C3 C2 C20 121.0(6) . .
C1 C2 C20 122.1(6) . .
C2 C3 C4 125.1(6) . .
C2 C3 H3 117.5 . .
C4 C3 H3 117.5 . .
C5 C4 C3 115.7(6) . .
C5 C4 C24 123.7(6) . .
C3 C4 C24 120.4(6) . .
C4 C5 C6 122.9(6) . .
C4 C5 H5 118.5 . .
C6 C5 H5 118.5 . .
C1 C6 C5 120.9(6) . .
C1 C6 C7 124.6(5) . .
C5 C6 C7 114.5(6) . .
N1 C7 C6 130.1(5) . .
N1 C7 H7 115.0 . .
C6 C7 H7 115.0 . .
C9 C8 C13 121.2(6) . .
C9 C8 N1 119.3(6) . .
C13 C8 N1 119.5(6) . .
C10 C9 C8 117.4(6) . .
C10 C9 C14 120.3(6) . .
C8 C9 C14 122.3(6) . .
C11 C10 C9 121.8(6) . .
C11 C10 H10 119.1 . .
C9 C10 H10 119.1 . .
C12 C11 C10 120.4(7) . .
C12 C11 H11 119.8 . .
C10 C11 H11 119.8 . .
C11 C12 C13 121.6(7) . .
C11 C12 H12 119.2 . .
C13 C12 H12 119.2 . .
C12 C13 C8 117.4(6) . .
C12 C13 C17 121.2(6) . .
C8 C13 C17 121.3(6) . .
C16 C14 C9 111.7(5) . .
C16 C14 C15 110.2(6) . .
C9 C14 C15 109.9(5) . .
C16 C14 H14 108.3 . .
C9 C14 H14 108.3 . .
C15 C14 H14 108.3 . .
C14 C15 H15A 109.5 . .
C14 C15 H15B 109.5 . .
H15A C15 H15B 109.5 . .
C14 C15 H15C 109.5 . .
H15A C15 H15C 109.5 . .
H15B C15 H15C 109.5 . .
C14 C16 H16A 109.5 . .
C14 C16 H16B 109.5 . .
H16A C16 H16B 109.5 . .
C14 C16 H16C 109.5 . .
H16A C16 H16C 109.5 . .
H16B C16 H16C 109.5 . .
C13 C17 C18 113.3(6) . .
C13 C17 C19 111.9(6) . .
C18 C17 C19 110.2(6) . .
C13 C17 H17 107.0 . .
C18 C17 H17 107.0 . .
C19 C17 H17 107.0 . .
C17 C18 H18A 109.5 . .
C17 C18 H18B 109.5 . .
H18A C18 H18B 109.5 . .
C17 C18 H18C 109.5 . .
H18A C18 H18C 109.5 . .
H18B C18 H18C 109.5 . .
C17 C19 H19A 109.5 . .
C17 C19 H19B 109.5 . .
H19A C19 H19B 109.5 . .
C17 C19 H19C 109.5 . .
H19A C19 H19C 109.5 . .
H19B C19 H19C 109.5 . .
C2 C20 C21 112.2(6) . .
C2 C20 C22 112.3(5) . .
C21 C20 C22 106.6(6) . .
C2 C20 C23 109.6(5) . .
C21 C20 C23 106.5(6) . .
C22 C20 C23 109.5(6) . .
C20 C21 H21A 109.5 . .
C20 C21 H21B 109.5 . .
H21A C21 H21B 109.5 . .
C20 C21 H21C 109.5 . .
H21A C21 H21C 109.5 . .
H21B C21 H21C 109.5 . .
C20 C22 H22A 109.5 . .
C20 C22 H22B 109.5 . .
H22A C22 H22B 109.5 . .
C20 C22 H22C 109.5 . .
H22A C22 H22C 109.5 . .
H22B C22 H22C 109.5 . .
C20 C23 H23A 109.5 . .
C20 C23 H23B 109.5 . .
H23A C23 H23B 109.5 . .
C20 C23 H23C 109.5 . .
H23A C23 H23C 109.5 . .
H23B C23 H23C 109.5 . .
C26 C24 C25 111.2(8) . .
C26 C24 C27 107.6(7) . .
C25 C24 C27 107.5(7) . .
C26 C24 C4 108.1(6) . .
C25 C24 C4 110.2(6) . .
C27 C24 C4 112.2(6) . .
C24 C25 H25A 109.5 . .
C24 C25 H25B 109.5 . .
H25A C25 H25B 109.5 . .
C24 C25 H25C 109.5 . .
H25A C25 H25C 109.5 . .
H25B C25 H25C 109.5 . .
C24 C26 H26A 109.5 . .
C24 C26 H26B 109.5 . .
H26A C26 H26B 109.5 . .
C24 C26 H26C 109.5 . .
H26A C26 H26C 109.5 . .
H26B C26 H26C 109.5 . .
C24 C27 H27A 109.5 . .
C24 C27 H27B 109.5 . .
H27A C27 H27B 109.5 . .
C24 C27 H27C 109.5 . .
H27A C27 H27C 109.5 . .
H27B C27 H27C 109.5 . .
Si1 C28 H28A 109.5 . .
Si1 C28 H28B 109.5 . .
H28A C28 H28B 109.5 . .
Si1 C28 H28C 109.5 . .
H28A C28 H28C 109.5 . .
H28B C28 H28C 109.5 . .
Si1 C29 H29A 109.5 . .
Si1 C29 H29B 109.5 . .
H29A C29 H29B 109.5 . .
Si1 C29 H29C 109.5 . .
H29A C29 H29C 109.5 . .
H29B C29 H29C 109.5 . .
Si1 C30 H30A 109.5 . .
Si1 C30 H30B 109.5 . .
H30A C30 H30B 109.5 . .
Si1 C30 H30C 109.5 . .
H30A C30 H30C 109.5 . .
H30B C30 H30C 109.5 . .

loop_
_geom_bond_atom_site_label_1
_geom_bond_atom_site_label_2
_geom_bond_distance
_geom_bond_site_symmetry_2
La1 O1 2.277(4) 6
La1 O1 2.277(4) .
La1 N2 2.403(7) .
La1 N1 2.658(5) 6
La1 N1 2.658(5) .
Si1 N2 1.718(4) .
Si1 C30 1.881(8) .
Si1 C29 1.892(9) .
Si1 C28 1.899(8) .
O1 C1 1.332(7) .
N1 C7 1.303(8) .
N1 C8 1.445(7) .
N2 Si1 1.718(4) 6
C1 C6 1.398(8) .
C1 C2 1.440(8) .
C2 C3 1.404(9) .
C2 C20 1.521(8) .
C3 C4 1.415(9) .
C3 H3 0.9400 .
C4 C5 1.356(9) .
C4 C24 1.527(8) .
C5 C6 1.415(7) .
C5 H5 0.9400 .
C6 C7 1.458(8) .
C7 H7 0.9400 .
C8 C9 1.417(9) .
C8 C13 1.422(9) .
C9 C10 1.403(8) .
C9 C14 1.523(9) .
C10 C11 1.381(10) .
C10 H10 0.9400 .
C11 C12 1.356(10) .
C11 H11 0.9400 .
C12 C13 1.418(9) .
C12 H12 0.9400 .
C13 C17 1.496(10) .
C14 C16 1.510(9) .
C14 C15 1.534(9) .
C14 H14 0.9900 .
C15 H15A 0.9700 .
C15 H15B 0.9700 .
C15 H15C 0.9700 .
C16 H16A 0.9700 .
C16 H16B 0.9700 .
C16 H16C 0.9700 .
C17 C18 1.512(9) .
C17 C19 1.521(10) .
C17 H17 0.9900 .
C18 H18A 0.9700 .
C18 H18B 0.9700 .
C18 H18C 0.9700 .
C19 H19A 0.9700 .
C19 H19B 0.9700 .
C19 H19C 0.9700 .
C20 C21 1.532(9) .
C20 C22 1.543(10) .
C20 C23 1.552(9) .
C21 H21A 0.9700 .
C21 H21B 0.9700 .
C21 H21C 0.9700 .
C22 H22A 0.9700 .
C22 H22B 0.9700 .
C22 H22C 0.9700 .
C23 H23A 0.9700 .
C23 H23B 0.9700 .
C23 H23C 0.9700 .
C24 C26 1.518(11) .
C24 C25 1.521(11) .
C24 C27 1.526(11) .
C25 H25A 0.9700 .
C25 H25B 0.9700 .
C25 H25C 0.9700 .
C26 H26A 0.9700 .
C26 H26B 0.9700 .
C26 H26C 0.9700 .
C27 H27A 0.9700 .
C27 H27B 0.9700 .
C27 H27C 0.9700 .
C28 H28A 0.9700 .
C28 H28B 0.9700 .
C28 H28C 0.9700 .
C29 H29A 0.9700 .
C29 H29B 0.9700 .
C29 H29C 0.9700 .
C30 H30A 0.9700 .
C30 H30B 0.9700 .
C30 H30C 0.9700 .

loop_
_geom_torsion_atom_site_label_1
_geom_torsion_atom_site_label_2
_geom_torsion_atom_site_label_3
_geom_torsion_atom_site_label_4
_geom_torsion
_geom_torsion_site_symmetry_1
_geom_torsion_site_symmetry_4
O1 La1 O1 C1 -77.7(7) 6 .
N2 La1 O1 C1 102.3(7) . .
N1 La1 O1 C1 -131.6(7) 6 .
N1 La1 O1 C1 -18.7(7) . .
O1 La1 N1 C7 155.3(5) 6 .
O1 La1 N1 C7 5.9(5) . .
N2 La1 N1 C7 -93.1(5) . .
N1 La1 N1 C7 86.9(5) 6 .
O1 La1 N1 C8 -22.4(4) 6 .
O1 La1 N1 C8 -171.9(5) . .
N2 La1 N1 C8 89.1(4) . .
N1 La1 N1 C8 -90.9(4) 6 .
C30 Si1 N2 Si1 -73.8(3) . 6
C29 Si1 N2 Si1 47.3(4) . 6
C28 Si1 N2 Si1 167.5(3) . 6
C30 Si1 N2 La1 106.2(3) . .
C29 Si1 N2 La1 -132.7(4) . .
C28 Si1 N2 La1 -12.5(3) . .
O1 La1 N2 Si1 -33.65(14) 6 6
O1 La1 N2 Si1 146.35(14) . 6
N1 La1 N2 Si1 44.52(16) 6 6
N1 La1 N2 Si1 -135.48(16) . 6
O1 La1 N2 Si1 146.35(14) 6 .
O1 La1 N2 Si1 -33.65(14) . .
N1 La1 N2 Si1 -135.48(16) 6 .
N1 La1 N2 Si1 44.52(16) . .
La1 O1 C1 C6 19.9(11) . .
La1 O1 C1 C2 -162.0(5) . .
O1 C1 C2 C3 -176.1(5) . .
C6 C1 C2 C3 2.0(8) . .
O1 C1 C2 C20 1.8(9) . .
C6 C1 C2 C20 180.0(6) . .
C1 C2 C3 C4 -1.9(9) . .
C20 C2 C3 C4 -179.8(6) . .
C2 C3 C4 C5 1.5(9) . .
C2 C3 C4 C24 178.5(6) . .
C3 C4 C5 C6 -1.5(9) . .
C24 C4 C5 C6 -178.3(6) . .
O1 C1 C6 C5 176.1(5) . .
C2 C1 C6 C5 -2.1(9) . .
O1 C1 C6 C7 -2.0(9) . .
C2 C1 C6 C7 179.8(6) . .
C4 C5 C6 C1 1.8(9) . .
C4 C5 C6 C7 -179.9(6) . .
C8 N1 C7 C6 178.8(6) . .
La1 N1 C7 C6 0.8(9) . .
C1 C6 C7 N1 -5.4(10) . .
C5 C6 C7 N1 176.4(6) . .
C7 N1 C8 C9 -83.8(7) . .
La1 N1 C8 C9 94.3(6) . .
C7 N1 C8 C13 94.2(7) . .
La1 N1 C8 C13 -87.7(6) . .
C13 C8 C9 C10 -3.5(9) . .
N1 C8 C9 C10 174.5(5) . .
C13 C8 C9 C14 176.4(6) . .
N1 C8 C9 C14 -5.6(9) . .
C8 C9 C10 C11 1.3(9) . .
C14 C9 C10 C11 -178.6(6) . .
C9 C10 C11 C12 2.7(11) . .
C10 C11 C12 C13 -4.6(11) . .
C11 C12 C13 C8 2.4(10) . .
C11 C12 C13 C17 177.9(7) . .
C9 C8 C13 C12 1.7(9) . .
N1 C8 C13 C12 -176.3(6) . .
C9 C8 C13 C17 -173.8(6) . .
N1 C8 C13 C17 8.2(9) . .
C10 C9 C14 C16 54.8(8) . .
C8 C9 C14 C16 -125.1(7) . .
C10 C9 C14 C15 -67.8(8) . .
C8 C9 C14 C15 112.3(7) . .
C12 C13 C17 C18 38.2(9) . .
C8 C13 C17 C18 -146.5(6) . .
C12 C13 C17 C19 -87.0(8) . .
C8 C13 C17 C19 88.3(7) . .
C3 C2 C20 C21 -5.1(9) . .
C1 C2 C20 C21 177.0(6) . .
C3 C2 C20 C22 -125.1(6) . .
C1 C2 C20 C22 57.0(8) . .
C3 C2 C20 C23 112.9(6) . .
C1 C2 C20 C23 -64.9(8) . .
C5 C4 C24 C26 105.8(9) . .
C3 C4 C24 C26 -70.9(9) . .
C5 C4 C24 C25 -132.5(8) . .
C3 C4 C24 C25 50.8(9) . .
C5 C4 C24 C27 -12.7(10) . .
C3 C4 C24 C27 170.6(6) . .
